data_4083362
loop_
_publ_author_name
'Gonz\'alez, Mar\?\'ia del Carmen'
'Ot\'on, Francisco'
'Orenes, Ra\'ul A.'
'Espinosa, Arturo'
'T\'arraga, Alberto'
'Molina, Pedro'

_publ_section_title
;
 Ferrocene--Triazole--Pyrene Triads as Multichannel Heteroditopic
 Recognition Receptors for Anions, Cations and Ion Pairs
;
_journal_issue 11
_journal_name_full Organometallics
_journal_page_first 2837
_journal_paper_doi 10.1021/om500358c
_journal_volume 33
_journal_year 2014
_chemical_formula_sum 'C39 H24 Cl2 Fe N4 O3'
_chemical_formula_weight 723.37
_chemical_name_systematic
; 
 ? 
;
_space_group_IT_number 2
_symmetry_cell_setting triclinic
_symmetry_space_group_name_Hall '-P 1'
_symmetry_space_group_name_H-M 'P -1'
_atom_sites_solution_hydrogens geom
_atom_sites_solution_primary direct
_atom_sites_solution_secondary difmap
_audit_creation_method SHELXL-97
_cell_angle_alpha 74.721(2)
_cell_angle_beta 86.629(2)
_cell_angle_gamma 80.211(2)
_cell_formula_units_Z 2
_cell_length_a 7.0939(5)
_cell_length_b 12.2705(8)
_cell_length_c 19.1313(13)
_cell_measurement_reflns_used 9962
_cell_measurement_temperature 100(2)
_cell_measurement_theta_max 26.58
_cell_measurement_theta_min 2.21
_cell_volume 1582.88(19)
_computing_cell_refinement 'SAINT V8.27B (Bruker AXS Inc., 2011)'
_computing_data_collection 'APEX 2013.2 (Bruker AXS Inc.)'
_computing_data_reduction 'SAINT V8.27B (Bruker AXS Inc., 2011)'
_computing_molecular_graphics 'Bruker SHELXTL'
_computing_publication_material 'Bruker SHELXTL'
_computing_structure_refinement 'SHELXS-97 (Sheldrick, 2008)'
_computing_structure_solution 'SHELXS-97 (Sheldrick, 2008)'
_diffrn_ambient_temperature 100(2)
_diffrn_detector_area_resol_mean 10.4167
_diffrn_measured_fraction_theta_full 0.999
_diffrn_measured_fraction_theta_max 0.982
_diffrn_measurement_device_type 'Bruker D8 QUEST'
_diffrn_measurement_method \W-scan
_diffrn_radiation_monochromator multilayer
_diffrn_radiation_source 'high brilliance microfocus sealed tube'
_diffrn_radiation_type MoK\a
_diffrn_radiation_wavelength 0.71073
_diffrn_reflns_av_R_equivalents 0.0883
_diffrn_reflns_av_sigmaI/netI 0.0832
_diffrn_reflns_limit_h_max 9
_diffrn_reflns_limit_h_min -9
_diffrn_reflns_limit_k_max 16
_diffrn_reflns_limit_k_min -16
_diffrn_reflns_limit_l_max 25
_diffrn_reflns_limit_l_min -25
_diffrn_reflns_number 53513
_diffrn_reflns_theta_full 26.00
_diffrn_reflns_theta_max 28.39
_diffrn_reflns_theta_min 2.21
_exptl_absorpt_coefficient_mu 0.693
_exptl_absorpt_correction_T_max 0.9863
_exptl_absorpt_correction_T_min 0.8681
_exptl_absorpt_correction_type multi-scan
_exptl_absorpt_process_details SADABS
_exptl_crystal_colour red
_exptl_crystal_density_diffrn 1.518
_exptl_crystal_density_method 'not measured'
_exptl_crystal_description needle
_exptl_crystal_F_000 740
_exptl_crystal_size_max 0.21
_exptl_crystal_size_mid 0.02
_exptl_crystal_size_min 0.02
_refine_diff_density_max 1.945
_refine_diff_density_min -0.909
_refine_diff_density_rms 0.157
_refine_ls_extinction_method none
_refine_ls_goodness_of_fit_ref 1.084
_refine_ls_hydrogen_treatment 'NH free, others riding'
_refine_ls_matrix_type full
_refine_ls_number_parameters 458
_refine_ls_number_reflns 7810
_refine_ls_number_restraints 10
_refine_ls_restrained_S_all 1.084
_refine_ls_R_factor_all 0.1461
_refine_ls_R_factor_gt 0.0928
_refine_ls_shift/su_max 0.000
_refine_ls_shift/su_mean 0.000
_refine_ls_structure_factor_coef Fsqd
_refine_ls_weighting_details 'calc w=1/[\s^2^(Fo^2^)+(0.1067P)^2^+11.8570P] where P=(Fo^2^+2Fc^2^)/3'
_refine_ls_weighting_scheme calc
_refine_ls_wR_factor_gt 0.2461
_refine_ls_wR_factor_ref 0.2726
_reflns_number_gt 5294
_reflns_number_total 7810
_reflns_threshold_expression >2sigma(I)
_cod_data_source_file om500358c_si_003.cif
_cod_data_source_block mc35_i_0msp_compound_6
_cod_depositor_comments
;
The following automatic conversions were performed:

'_symmetry_cell_setting' value 'Triclinic' changed to 'triclinic'
according to
/usr/data/users/saulius/crontab/automatic-downloads/rss-feeds/ACS/lib/dictionaries/cif_core.dic
dictionary named 'cif_core.dic' version 2.4.2 from 2011-04-26.

Automatic conversion script
Id: cif_fix_values 2281 2013-09-26 08:29:07Z andrius 

 Adding full bibliography for 4083361--4083362.cif.
;
_cod_original_sg_symbol_H-M P-1
_cod_database_code 4083362

loop_
_symmetry_equiv_pos_as_xyz
'x, y, z'
'-x, -y, -z'

loop_
_atom_site_label
_atom_site_type_symbol
_atom_site_fract_x
_atom_site_fract_y
_atom_site_fract_z
_atom_site_U_iso_or_equiv
_atom_site_adp_type
_atom_site_occupancy
_atom_site_symmetry_multiplicity
_atom_site_calc_flag
_atom_site_refinement_flags
_atom_site_disorder_assembly
_atom_site_disorder_group
Fe1 Fe 0.79986(11) 0.71111(7) 0.51451(4) 0.0182(2) Uani 1 1 d . . .
N1 N 0.4442(7) 0.8116(4) 0.4179(3) 0.0228(10) Uani 1 1 d . . .
N2 N 0.4365(10) 0.7617(5) 0.3640(3) 0.0418(15) Uani 1 1 d . . .
N3 N 0.3612(10) 0.8415(5) 0.3079(3) 0.0417(15) Uani 1 1 d . . .
N4 N 0.8812(7) 0.8724(4) 0.3631(3) 0.0217(10) Uani 1 1 d . . .
H04 H 0.895(9) 0.841(5) 0.323(3) 0.015(15) Uiso 1 1 d . . .
O1 O 0.7768(6) 1.0360(4) 0.3985(2) 0.0270(9) Uani 1 1 d . . .
O2 O 0.8370(7) 0.8839(4) 0.2220(2) 0.0292(10) Uani 1 1 d . . .
O3 O 0.7127(6) 1.0459(4) 0.1491(2) 0.0255(9) Uani 1 1 d . . .
C1 C 0.5189(8) 0.7446(5) 0.4852(3) 0.0214(12) Uani 1 1 d . . .
C2 C 0.5899(8) 0.6252(5) 0.4990(3) 0.0231(12) Uani 1 1 d . . .
H2 H 0.5965 0.5799 0.4653 0.028 Uiso 1 1 calc R . .
C3 C 0.6486(8) 0.5865(5) 0.5718(3) 0.0254(13) Uani 1 1 d . . .
H3 H 0.6996 0.5100 0.5961 0.030 Uiso 1 1 calc R . .
C4 C 0.6177(8) 0.6830(5) 0.6029(3) 0.0238(12) Uani 1 1 d . . .
H4 H 0.6461 0.6817 0.6510 0.029 Uiso 1 1 calc R . .
C5 C 0.5374(8) 0.7805(5) 0.5488(3) 0.0238(12) Uani 1 1 d . . .
H5 H 0.5023 0.8561 0.5542 0.029 Uiso 1 1 calc R . .
C6 C 0.9488(7) 0.8022(5) 0.4304(3) 0.0194(11) Uani 1 1 d . . .
C7 C 1.0137(8) 0.6825(5) 0.4415(3) 0.0231(12) Uani 1 1 d . . .
H7 H 1.0117 0.6397 0.4068 0.028 Uiso 1 1 calc R . .
C8 C 1.0813(8) 0.6384(5) 0.5131(3) 0.0233(12) Uani 1 1 d . . .
H8 H 1.1319 0.5608 0.5351 0.028 Uiso 1 1 calc R . .
C9 C 1.0605(8) 0.7309(5) 0.5466(3) 0.0221(12) Uani 1 1 d . . .
H9 H 1.0958 0.7255 0.5947 0.027 Uiso 1 1 calc R . .
C10 C 0.9775(8) 0.8332(5) 0.4956(3) 0.0199(11) Uani 1 1 d . . .
H10 H 0.9473 0.9075 0.5034 0.024 Uiso 1 1 calc R . .
C11 C 0.3686(8) 0.9239(5) 0.3968(3) 0.0213(12) Uani 1 1 d . . .
H11 H 0.3532 0.9779 0.4251 0.026 Uiso 1 1 calc R . .
C12 C 0.3186(8) 0.9436(5) 0.3254(3) 0.0215(12) Uani 1 1 d . . .
C21 C 0.2282(8) 1.0512(5) 0.2756(3) 0.0210(12) Uani 1 1 d . . .
C22 C 0.1651(8) 1.1440(5) 0.3048(3) 0.0223(12) Uani 1 1 d . . .
H22 H 0.1827 1.1352 0.3550 0.027 Uiso 1 1 calc R . .
C23 C 0.0776(8) 1.2482(5) 0.2632(3) 0.0233(12) Uani 1 1 d . . .
H23 H 0.0344 1.3089 0.2854 0.028 Uiso 1 1 calc R . .
C24 C 0.0520(8) 1.2660(5) 0.1895(3) 0.0215(12) Uani 1 1 d . . .
C25 C -0.0403(8) 1.3731(5) 0.1448(3) 0.0235(12) Uani 1 1 d . . .
H25 H -0.0851 1.4346 0.1661 0.028 Uiso 1 1 calc R . .
C26 C -0.0646(8) 1.3880(5) 0.0735(3) 0.0256(13) Uani 1 1 d . . .
H26 H -0.1271 1.4597 0.0456 0.031 Uiso 1 1 calc R . .
C27 C 0.0015(8) 1.2987(5) 0.0387(3) 0.0233(12) Uani 1 1 d . . .
C28 C -0.0192(9) 1.3130(6) -0.0359(3) 0.0292(14) Uani 1 1 d . . .
H28 H -0.0800 1.3843 -0.0649 0.035 Uiso 1 1 calc R . .
C29 C 0.0475(10) 1.2250(6) -0.0674(4) 0.0327(15) Uani 1 1 d . . .
H29 H 0.0338 1.2369 -0.1180 0.039 Uiso 1 1 calc R . .
C30 C 0.1338(10) 1.1202(6) -0.0269(4) 0.0318(14) Uani 1 1 d . . .
H30 H 0.1762 1.0599 -0.0495 0.038 Uiso 1 1 calc R . .
C31 C 0.1590(9) 1.1023(5) 0.0472(3) 0.0271(13) Uani 1 1 d . . .
C32 C 0.2509(10) 0.9952(6) 0.0915(4) 0.0361(16) Uani 1 1 d . . .
H32 H 0.2956 0.9342 0.0697 0.043 Uiso 1 1 calc R . .
C33 C 0.2758(9) 0.9786(6) 0.1630(4) 0.0309(14) Uani 1 1 d . . .
H33 H 0.3408 0.9069 0.1899 0.037 Uiso 1 1 calc R . .
C34 C 0.2073(8) 1.0659(5) 0.2000(3) 0.0229(12) Uani 1 1 d . . .
C35 C 0.1173(8) 1.1735(5) 0.1576(3) 0.0216(12) Uani 1 1 d . . .
C36 C 0.0917(8) 1.1918(5) 0.0812(3) 0.0218(12) Uani 1 1 d . . .
C41 C 0.8009(8) 0.9842(5) 0.3510(3) 0.0218(12) Uani 1 1 d . . .
C42 C 0.7426(8) 1.0430(5) 0.2743(3) 0.0218(12) Uani 1 1 d . . .
C43 C 0.6588(8) 1.1541(5) 0.2600(3) 0.0217(12) Uani 1 1 d . . .
H43 H 0.6427 1.1919 0.2978 0.026 Uiso 1 1 calc R . .
C44 C 0.5944(8) 1.2155(5) 0.1890(3) 0.0230(12) Uani 1 1 d . . .
C45 C 0.5023(8) 1.3309(6) 0.1712(3) 0.0279(13) Uani 1 1 d . . .
H45 H 0.4799 1.3718 0.2075 0.033 Uiso 1 1 calc R . .
C46 C 0.4453(8) 1.3835(6) 0.1013(4) 0.0294(14) Uani 1 1 d . . .
H46 H 0.3831 1.4609 0.0894 0.035 Uiso 1 1 calc R . .
C47 C 0.4780(9) 1.3245(6) 0.0480(4) 0.0335(15) Uani 1 1 d . . .
H47 H 0.4381 1.3620 -0.0001 0.040 Uiso 1 1 calc R . .
C48 C 0.5681(9) 1.2118(6) 0.0641(3) 0.0307(14) Uani 1 1 d . . .
H48 H 0.5913 1.1714 0.0275 0.037 Uiso 1 1 calc R . .
C49 C 0.6232(8) 1.1597(5) 0.1344(3) 0.0238(12) Uani 1 1 d . . .
C50 C 0.7668(8) 0.9844(5) 0.2166(3) 0.0227(12) Uani 1 1 d . . .
C91 C 0.8161(18) 0.6225(12) 0.2642(8) 0.021(3) Uiso 0.348(3) 1 d PD A 1
Cl1 Cl 0.7067(5) 0.5042(3) 0.3092(2) 0.0052(7) Uiso 0.348(3) 1 d PD A 1
Cl2 Cl 1.0711(5) 0.5852(3) 0.26520(19) 0.0128(8) Uiso 0.348(3) 1 d PD A 1
C91B C 0.2730(19) 0.6775(11) 0.2224(7) 0.010(3) Uiso 0.325(4) 1 d PD B 2
Cl1B Cl 0.4288(6) 0.6818(3) 0.14624(18) 0.0076(9) Uiso 0.325(4) 1 d PD B 2
Cl2B Cl 0.1428(5) 0.5608(3) 0.2367(2) 0.0134(10) Uiso 0.325(4) 1 d PD B 2
C91C C 0.617(2) 0.6534(12) 0.2285(7) 0.019(3) Uiso 0.327(5) 1 d PD C 3
Cl1C Cl 0.6533(7) 0.5158(4) 0.2903(3) 0.0178(11) Uiso 0.327(5) 1 d PD C 3
Cl2C Cl 0.4940(9) 0.6519(5) 0.1501(3) 0.0262(12) Uiso 0.327(5) 1 d PD C 3

loop_
_atom_site_aniso_label
_atom_site_aniso_U_11
_atom_site_aniso_U_22
_atom_site_aniso_U_33
_atom_site_aniso_U_23
_atom_site_aniso_U_13
_atom_site_aniso_U_12
Fe1 0.0135(4) 0.0169(4) 0.0245(4) -0.0046(3) 0.0024(3) -0.0057(3)
N1 0.017(2) 0.022(2) 0.032(3) -0.009(2) -0.0021(19) -0.0060(19)
N2 0.060(4) 0.029(3) 0.036(3) -0.015(3) -0.015(3) 0.011(3)
N3 0.061(4) 0.027(3) 0.035(3) -0.013(3) -0.014(3) 0.012(3)
N4 0.018(2) 0.025(3) 0.024(3) -0.009(2) 0.0000(19) -0.0036(19)
O1 0.034(2) 0.025(2) 0.023(2) -0.0093(17) 0.0005(17) -0.0018(18)
O2 0.039(3) 0.025(2) 0.025(2) -0.0080(18) 0.0011(18) -0.0084(19)
O3 0.022(2) 0.031(2) 0.022(2) -0.0067(18) -0.0002(16) -0.0037(17)
C1 0.013(3) 0.021(3) 0.031(3) -0.007(2) 0.003(2) -0.007(2)
C2 0.013(3) 0.019(3) 0.041(4) -0.012(2) 0.005(2) -0.008(2)
C3 0.018(3) 0.019(3) 0.036(3) 0.000(2) 0.002(2) -0.008(2)
C4 0.020(3) 0.026(3) 0.025(3) -0.005(2) 0.007(2) -0.009(2)
C5 0.015(3) 0.024(3) 0.033(3) -0.008(2) 0.008(2) -0.004(2)
C6 0.014(2) 0.022(3) 0.021(3) 0.000(2) 0.003(2) -0.008(2)
C7 0.019(3) 0.025(3) 0.027(3) -0.009(2) 0.005(2) -0.007(2)
C8 0.014(3) 0.022(3) 0.033(3) -0.005(2) 0.002(2) -0.004(2)
C9 0.015(3) 0.028(3) 0.023(3) -0.004(2) 0.000(2) -0.009(2)
C10 0.017(3) 0.021(3) 0.022(3) -0.005(2) 0.004(2) -0.007(2)
C11 0.019(3) 0.016(3) 0.029(3) -0.007(2) 0.001(2) -0.002(2)
C12 0.016(3) 0.022(3) 0.028(3) -0.009(2) -0.001(2) -0.004(2)
C21 0.012(2) 0.025(3) 0.029(3) -0.011(2) 0.003(2) -0.006(2)
C22 0.021(3) 0.025(3) 0.025(3) -0.008(2) 0.002(2) -0.011(2)
C23 0.020(3) 0.022(3) 0.030(3) -0.010(2) 0.007(2) -0.006(2)
C24 0.014(3) 0.022(3) 0.032(3) -0.010(2) 0.007(2) -0.009(2)
C25 0.021(3) 0.020(3) 0.030(3) -0.007(2) 0.006(2) -0.006(2)
C26 0.019(3) 0.026(3) 0.031(3) -0.003(2) 0.005(2) -0.007(2)
C27 0.018(3) 0.026(3) 0.027(3) -0.005(2) 0.004(2) -0.010(2)
C28 0.028(3) 0.028(3) 0.032(3) -0.003(3) 0.002(3) -0.012(3)
C29 0.036(4) 0.038(4) 0.026(3) -0.007(3) 0.007(3) -0.018(3)
C30 0.034(4) 0.035(4) 0.031(3) -0.013(3) 0.002(3) -0.009(3)
C31 0.022(3) 0.030(3) 0.034(3) -0.011(3) -0.001(2) -0.009(2)
C32 0.040(4) 0.033(4) 0.040(4) -0.022(3) -0.006(3) 0.003(3)
C33 0.030(3) 0.029(3) 0.033(4) -0.013(3) -0.010(3) 0.007(3)
C34 0.011(2) 0.027(3) 0.032(3) -0.009(3) -0.002(2) -0.004(2)
C35 0.013(2) 0.024(3) 0.032(3) -0.011(2) 0.003(2) -0.010(2)
C36 0.014(3) 0.028(3) 0.028(3) -0.011(2) 0.001(2) -0.009(2)
C41 0.018(3) 0.025(3) 0.022(3) -0.005(2) 0.004(2) -0.006(2)
C42 0.017(3) 0.027(3) 0.024(3) -0.007(2) 0.004(2) -0.012(2)
C43 0.019(3) 0.028(3) 0.021(3) -0.006(2) 0.003(2) -0.011(2)
C44 0.015(3) 0.024(3) 0.029(3) -0.002(2) 0.002(2) -0.008(2)
C45 0.017(3) 0.033(3) 0.032(3) -0.003(3) 0.004(2) -0.010(2)
C46 0.015(3) 0.035(3) 0.034(3) 0.000(3) 0.001(2) -0.008(2)
C47 0.016(3) 0.047(4) 0.030(3) 0.005(3) 0.000(2) -0.007(3)
C48 0.019(3) 0.047(4) 0.026(3) -0.007(3) 0.004(2) -0.010(3)
C49 0.015(3) 0.030(3) 0.026(3) -0.004(2) 0.002(2) -0.008(2)
C50 0.022(3) 0.023(3) 0.025(3) -0.007(2) 0.002(2) -0.008(2)

loop_
_atom_type_symbol
_atom_type_description
_atom_type_scat_dispersion_real
_atom_type_scat_dispersion_imag
_atom_type_scat_source
C C 0.0033 0.0016 'International Tables Vol C Tables 4.2.6.8 and 6.1.1.4'
H H 0.0000 0.0000 'International Tables Vol C Tables 4.2.6.8 and 6.1.1.4'
N N 0.0061 0.0033 'International Tables Vol C Tables 4.2.6.8 and 6.1.1.4'
O O 0.0106 0.0060 'International Tables Vol C Tables 4.2.6.8 and 6.1.1.4'
Fe Fe 0.3463 0.8444 'International Tables Vol C Tables 4.2.6.8 and 6.1.1.4'
Cl Cl 0.1484 0.1585 'International Tables Vol C Tables 4.2.6.8 and 6.1.1.4'

loop_
_geom_angle_atom_site_label_1
_geom_angle_atom_site_label_2
_geom_angle_atom_site_label_3
_geom_angle
C2 Fe1 C8 120.4(2)
C2 Fe1 C1 40.8(2)
C8 Fe1 C1 156.0(2)
C2 Fe1 C7 105.9(2)
C8 Fe1 C7 40.4(2)
C1 Fe1 C7 120.7(2)
C2 Fe1 C6 122.7(2)
C8 Fe1 C6 68.3(2)
C1 Fe1 C6 107.1(2)
C7 Fe1 C6 40.7(2)
C2 Fe1 C9 157.0(2)
C8 Fe1 C9 40.7(2)
C1 Fe1 C9 161.4(2)
C7 Fe1 C9 68.1(2)
C6 Fe1 C9 68.1(2)
C2 Fe1 C3 40.3(2)
C8 Fe1 C3 107.7(2)
C1 Fe1 C3 67.8(2)
C7 Fe1 C3 123.1(2)
C6 Fe1 C3 159.3(2)
C9 Fe1 C3 123.0(2)
C2 Fe1 C5 68.7(2)
C8 Fe1 C5 162.0(2)
C1 Fe1 C5 40.4(2)
C7 Fe1 C5 156.6(2)
C6 Fe1 C5 121.8(2)
C9 Fe1 C5 125.6(2)
C3 Fe1 C5 68.3(2)
C2 Fe1 C4 68.6(2)
C8 Fe1 C4 125.3(2)
C1 Fe1 C4 67.8(2)
C7 Fe1 C4 160.8(2)
C6 Fe1 C4 157.8(2)
C9 Fe1 C4 109.4(2)
C3 Fe1 C4 40.9(2)
C5 Fe1 C4 40.3(2)
C2 Fe1 C10 159.9(2)
C8 Fe1 C10 68.6(2)
C1 Fe1 C10 124.1(2)
C7 Fe1 C10 68.5(2)
C6 Fe1 C10 40.7(2)
C9 Fe1 C10 40.6(2)
C3 Fe1 C10 158.8(2)
C5 Fe1 C10 108.3(2)
C4 Fe1 C10 122.9(2)
N2 N1 C11 110.3(5)
N2 N1 C1 119.3(5)
C11 N1 C1 130.4(5)
N3 N2 N1 107.4(5)
N2 N3 C12 109.7(5)
C41 N4 C6 124.9(5)
C50 O3 C49 122.5(5)
N1 C1 C5 128.0(5)
N1 C1 C2 123.2(5)
C5 C1 C2 108.8(5)
N1 C1 Fe1 126.3(4)
C5 C1 Fe1 70.2(3)
C2 C1 Fe1 69.4(3)
C3 C2 C1 107.5(5)
C3 C2 Fe1 70.4(3)
C1 C2 Fe1 69.8(3)
C2 C3 C4 108.2(5)
C2 C3 Fe1 69.3(3)
C4 C3 Fe1 69.6(3)
C5 C4 C3 107.8(5)
C5 C4 Fe1 69.8(3)
C3 C4 Fe1 69.5(3)
C4 C5 C1 107.7(5)
C4 C5 Fe1 69.9(3)
C1 C5 Fe1 69.4(3)
N4 C6 C7 122.2(5)
N4 C6 C10 129.2(5)
C7 C6 C10 108.5(5)
N4 C6 Fe1 128.9(4)
C7 C6 Fe1 69.6(3)
C10 C6 Fe1 70.2(3)
C8 C7 C6 108.1(5)
C8 C7 Fe1 69.6(3)
C6 C7 Fe1 69.7(3)
C7 C8 C9 108.1(5)
C7 C8 Fe1 70.0(3)
C9 C8 Fe1 70.0(3)
C8 C9 C10 108.4(5)
C8 C9 Fe1 69.3(3)
C10 C9 Fe1 70.1(3)
C9 C10 C6 106.9(5)
C9 C10 Fe1 69.3(3)
C6 C10 Fe1 69.2(3)
N1 C11 C12 105.5(5)
N3 C12 C11 107.0(5)
N3 C12 C21 124.2(5)
C11 C12 C21 128.8(5)
C22 C21 C34 118.8(5)
C22 C21 C12 117.4(5)
C34 C21 C12 123.8(5)
C23 C22 C21 122.1(6)
C22 C23 C24 121.1(5)
C23 C24 C35 118.3(5)
C23 C24 C25 122.6(5)
C35 C24 C25 119.1(5)
C26 C25 C24 121.5(6)
C25 C26 C27 121.5(6)
C28 C27 C36 119.0(6)
C28 C27 C26 122.5(6)
C36 C27 C26 118.5(5)
C29 C28 C27 120.7(6)
C28 C29 C30 121.3(6)
C29 C30 C31 120.1(6)
C30 C31 C36 119.9(6)
C30 C31 C32 122.2(6)
C36 C31 C32 117.9(6)
C33 C32 C31 122.0(6)
C32 C33 C34 122.1(6)
C35 C34 C21 118.7(5)
C35 C34 C33 117.4(5)
C21 C34 C33 123.9(5)
C34 C35 C24 120.9(5)
C34 C35 C36 120.6(5)
C24 C35 C36 118.4(5)
C27 C36 C31 119.1(5)
C27 C36 C35 120.9(5)
C31 C36 C35 120.0(5)
O1 C41 N4 123.4(5)
O1 C41 C42 121.0(5)
N4 C41 C42 115.6(5)
C43 C42 C50 119.7(5)
C43 C42 C41 117.6(5)
C50 C42 C41 122.7(5)
C42 C43 C44 121.2(5)
C49 C44 C45 117.9(6)
C49 C44 C43 118.4(5)
C45 C44 C43 123.6(6)
C46 C45 C44 119.8(6)
C45 C46 C47 120.4(6)
C48 C47 C46 120.8(6)
C49 C48 C47 118.2(6)
C48 C49 C44 122.8(6)
C48 C49 O3 117.0(6)
C44 C49 O3 120.2(5)
O2 C50 O3 115.4(5)
O2 C50 C42 126.7(6)
O3 C50 C42 117.9(5)
Cl1 C91 Cl2 111.0(7)
Cl1B C91B Cl2B 110.7(7)
Cl1C C91C Cl2C 111.1(8)

loop_
_geom_bond_atom_site_label_1
_geom_bond_atom_site_label_2
_geom_bond_distance
Fe1 C2 2.042(5)
Fe1 C8 2.045(6)
Fe1 C1 2.047(6)
Fe1 C7 2.050(6)
Fe1 C6 2.052(5)
Fe1 C9 2.054(6)
Fe1 C3 2.056(6)
Fe1 C5 2.057(6)
Fe1 C4 2.058(6)
Fe1 C10 2.065(6)
N1 N2 1.338(7)
N1 C11 1.353(7)
N1 C1 1.409(8)
N2 N3 1.316(8)
N3 C12 1.361(8)
N4 C41 1.357(8)
N4 C6 1.405(7)
O1 C41 1.228(7)
O2 C50 1.228(7)
O3 C50 1.353(7)
O3 C49 1.394(7)
C1 C5 1.418(8)
C1 C2 1.426(8)
C2 C3 1.412(9)
C3 C4 1.439(9)
C4 C5 1.418(9)
C6 C7 1.425(8)
C6 C10 1.431(8)
C7 C8 1.414(8)
C8 C9 1.427(8)
C9 C10 1.430(8)
C11 C12 1.380(8)
C12 C21 1.478(8)
C21 C22 1.393(8)
C21 C34 1.424(8)
C22 C23 1.381(8)
C23 C24 1.386(8)
C24 C35 1.425(8)
C24 C25 1.438(8)
C25 C26 1.345(9)
C26 C27 1.427(9)
C27 C28 1.405(9)
C27 C36 1.416(9)
C28 C29 1.374(9)
C29 C30 1.375(10)
C30 C31 1.394(9)
C31 C36 1.421(8)
C31 C32 1.434(9)
C32 C33 1.347(9)
C33 C34 1.436(9)
C34 C35 1.421(8)
C35 C36 1.436(8)
C41 C42 1.503(8)
C42 C43 1.354(8)
C42 C50 1.457(8)
C43 C44 1.427(8)
C44 C49 1.380(9)
C44 C45 1.416(9)
C45 C46 1.374(9)
C46 C47 1.386(10)
C47 C48 1.384(10)
C48 C49 1.377(9)
C91 Cl1 1.760(13)
C91 Cl2 1.789(13)
C91B Cl1B 1.771(12)
C91B Cl2B 1.787(12)
C91C Cl1C 1.775(13)
C91C Cl2C 1.784(13)

loop_
_geom_hbond_atom_site_label_D
_geom_hbond_atom_site_label_H
_geom_hbond_atom_site_label_A
_geom_hbond_distance_DH
_geom_hbond_distance_HA
_geom_hbond_distance_DA
_geom_hbond_angle_DHA
_geom_hbond_site_symmetry_A
N4 H04 O2 0.93(6) 1.92(6) 2.701(7) 140(5) .
C5 H5 O1 0.95 2.45 3.207(7) 136.1 2_676
